data_1573044
loop_
_publ_author_name
'Sun, Yuhua'
'Kitahara, Riku'
'Ichino, Tomoya'
'Ide, Yuki'
'Senboku, Hisanori'
'Shimizu, Soji'
'Tanaka, Takayuki'
'Inokuma, Yasuhide'

_publ_section_title
;
 Cyclo[4]pyrrole with <i>&#x3b1;</i>-<i>&#x3b2;</i> direct linkages.
;
_journal_issue 46
_journal_name_full 'Chemical science'
_journal_page_first 19571
_journal_page_last 19576
_journal_paper_doi 10.1039/d4sc06670g
_journal_volume 15
_journal_year 2024
_chemical_formula_moiety 'C28 H37 N3 O2'
_chemical_formula_sum 'C28 H37 N3 O2'
_chemical_formula_weight 447.60
_space_group_crystal_system monoclinic
_space_group_IT_number 14
_space_group_name_Hall '-P 2yn'
_space_group_name_H-M_alt 'P 1 21/n 1'
_atom_sites_solution_hydrogens geom
_audit_creation_method SHELXL-2019/2
_audit_update_record
;
2024-09-10 deposited with the CCDC.	2024-11-04 downloaded from the CCDC.
;
_cell_angle_alpha 90
_cell_angle_beta 91.632(4)
_cell_angle_gamma 90
_cell_formula_units_Z 4
_cell_length_a 12.8130(5)
_cell_length_b 13.3344(5)
_cell_length_c 14.2787(6)
_cell_measurement_reflns_used 8863
_cell_measurement_temperature 123(2)
_cell_measurement_theta_max 30.4530
_cell_measurement_theta_min 2.0970
_cell_volume 2438.58(17)
_computing_cell_refinement 'CrysAlisPro 1.171.41.110a (Rigaku OD, 2021)'
_computing_data_collection 'CrysAlisPro 1.171.41.110a (Rigaku OD, 2021)'
_computing_data_reduction 'CrysAlisPro 1.171.41.110a (Rigaku OD, 2021)'
_computing_structure_refinement 'SHELXL-2019/2 (Sheldrick, 2019)'
_diffrn_ambient_temperature 123(2)
_diffrn_detector 'Hybrid Pixel Array Detector'
_diffrn_detector_area_resol_mean 10.0000
_diffrn_measured_fraction_theta_full 1.000
_diffrn_measured_fraction_theta_max 0.785
_diffrn_measurement_device 'four-circle diffractometer'
_diffrn_measurement_device_type 'XtaLAB AFC11 (RCD3): quarter-chi single'
_diffrn_radiation_monochromator mirror
_diffrn_radiation_probe x-ray
_diffrn_radiation_type MoK\a
_diffrn_radiation_wavelength 0.71073
_diffrn_reflns_av_R_equivalents 0.0265
_diffrn_reflns_av_unetI/netI 0.0288
_diffrn_reflns_Laue_measured_fraction_full 1.000
_diffrn_reflns_Laue_measured_fraction_max 0.785
_diffrn_reflns_limit_h_max 18
_diffrn_reflns_limit_h_min -16
_diffrn_reflns_limit_k_max 18
_diffrn_reflns_limit_k_min -17
_diffrn_reflns_limit_l_max 18
_diffrn_reflns_limit_l_min -16
_diffrn_reflns_number 20678
_diffrn_reflns_point_group_measured_fraction_full 1.000
_diffrn_reflns_point_group_measured_fraction_max 0.785
_diffrn_reflns_theta_full 25.242
_diffrn_reflns_theta_max 30.730
_diffrn_reflns_theta_min 2.090
_diffrn_source 'Rotating-anode X-ray tube (dual wavelength)'
_diffrn_source_type 'Rigaku (Mo) X-ray DW Source'
_exptl_absorpt_correction_T_max 1.00000
_exptl_absorpt_correction_T_min 0.56654
_exptl_absorpt_correction_type multi-scan
_exptl_absorpt_process_details
;
CrysAlisPro 1.171.41.110a (Rigaku Oxford Diffraction, 2021)
Empirical absorption correction using spherical harmonics,
implemented in SCALE3 ABSPACK scaling algorithm.
;
_exptl_crystal_colour 'pale yellow'
_exptl_crystal_density_diffrn 1.219
_exptl_crystal_density_method 'not measured'
_exptl_crystal_description block
_exptl_crystal_F_000 968
_refine_diff_density_max 0.378
_refine_diff_density_min -0.252
_refine_diff_density_rms 0.045
_refine_ls_extinction_method none
_refine_ls_goodness_of_fit_ref 1.062
_refine_ls_hydrogen_treatment constr
_refine_ls_matrix_type full
_refine_ls_number_parameters 304
_refine_ls_number_reflns 5970
_refine_ls_number_restraints 0
_refine_ls_restrained_S_all 1.062
_refine_ls_R_factor_all 0.0514
_refine_ls_R_factor_gt 0.0433
_refine_ls_shift/su_max 0.000
_refine_ls_shift/su_mean 0.000
_refine_ls_structure_factor_coef Fsqd
_refine_ls_weighting_details 'w=1/[\s^2^(Fo^2^)+(0.0582P)^2^+0.8654P] where P=(Fo^2^+2Fc^2^)/3'
_refine_ls_weighting_scheme calc
_refine_ls_wR_factor_gt 0.1144
_refine_ls_wR_factor_ref 0.1184
_reflns_Friedel_coverage 0.000
_reflns_number_gt 5076
_reflns_number_total 5970
_reflns_threshold_expression 'I > 2\s(I)'
_cod_data_source_file d4sc06670g2.cif
_cod_data_source_block cmpd_10
_cod_depositor_comments 'Adding full bibliography for 1573043--1573044.cif.'
_cod_original_sg_symbol_H-M 'P 21/n'
_cod_database_code 1573044
_shelx_shelxl_version_number 2019/2
_shelx_space_group_comment
;
The symmetry employed for this shelxl refinement is uniquely defined
by the following loop, which should always be used as a source of
symmetry information in preference to the above space-group names.
They are only intended as comments.
;
_oxdiff_exptl_absorpt_empirical_full_min 0.652
_oxdiff_exptl_absorpt_empirical_full_max 1.437
_oxdiff_exptl_absorpt_empirical_details
;
Empirical correction (ABSPACK) includes:
- Absorption correction using spherical harmonics
- Frame scaling
;

loop_
_space_group_symop_operation_xyz
'x, y, z'
'-x+1/2, y+1/2, -z+1/2'
'-x, -y, -z'
'x-1/2, -y-1/2, z-1/2'

loop_
_atom_site_label
_atom_site_type_symbol
_atom_site_fract_x
_atom_site_fract_y
_atom_site_fract_z
_atom_site_U_iso_or_equiv
_atom_site_adp_type
_atom_site_occupancy
_atom_site_site_symmetry_order
_atom_site_calc_flag
_atom_site_refinement_flags_posn
_atom_site_refinement_flags_adp
_atom_site_refinement_flags_occupancy
_atom_site_disorder_assembly
_atom_site_disorder_group
C1 C 0.53750(9) 0.48233(8) 0.79907(8) 0.0188(2) Uani 1 1 d . . . . .
C2 C 0.45948(10) 0.48753(10) 0.86315(8) 0.0237(2) Uani 1 1 d . . . . .
H1 H 0.464162 0.464882 0.926208 0.028 Uiso 1 1 calc R U . . .
C3 C 0.37116(10) 0.53243(10) 0.81885(8) 0.0238(3) Uani 1 1 d . . . . .
H2 H 0.306123 0.545584 0.846731 0.029 Uiso 1 1 calc R U . . .
C4 C 0.39659(9) 0.55360(8) 0.72794(8) 0.0188(2) Uani 1 1 d . . . . .
N1 N 0.49893(7) 0.52601(7) 0.71823(7) 0.0174(2) Uani 1 1 d . . . . .
H34 H 0.534801 0.535076 0.667268 0.021 Uiso 1 1 calc R U . . .
C5 C 0.33066(8) 0.57513(9) 0.64538(8) 0.0190(2) Uani 1 1 d . . . . .
C6 C 0.26130(9) 0.65232(9) 0.63335(9) 0.0226(2) Uani 1 1 d . . . . .
N2 N 0.21196(8) 0.63976(8) 0.54632(7) 0.0225(2) Uani 1 1 d . . . . .
C7 C 0.23557(11) 0.73643(11) 0.69676(11) 0.0346(3) Uani 1 1 d . . . . .
H35 H 0.280198 0.732850 0.753547 0.052 Uiso 1 1 calc R U . . .
H36 H 0.162173 0.731655 0.713755 0.052 Uiso 1 1 calc R U . . .
H37 H 0.247351 0.800323 0.664827 0.052 Uiso 1 1 calc R U . . .
C8 C 0.13567(10) 0.70898(10) 0.50438(10) 0.0279(3) Uani 1 1 d . . . . .
H3 H 0.146326 0.711685 0.436028 0.033 Uiso 1 1 calc R U . . .
H4 H 0.149372 0.776905 0.529877 0.033 Uiso 1 1 calc R U . . .
C9 C 0.02260(10) 0.68245(10) 0.52054(10) 0.0280(3) Uani 1 1 d . . . . .
H5 H 0.008885 0.685000 0.588379 0.034 Uiso 1 1 calc R U . . .
H6 H 0.008166 0.613470 0.498035 0.034 Uiso 1 1 calc R U . . .
C10 C -0.04840(10) 0.75630(10) 0.46817(11) 0.0315(3) Uani 1 1 d . . . . .
H7 H -0.035069 0.824581 0.492975 0.038 Uiso 1 1 calc R U . . .
H8 H -0.030752 0.756233 0.401123 0.038 Uiso 1 1 calc R U . . .
C11 C -0.16295(10) 0.73237(12) 0.47643(11) 0.0340(3) Uani 1 1 d . . . . .
H9 H -0.177985 0.667333 0.447075 0.051 Uiso 1 1 calc R U . . .
H10 H -0.204714 0.784558 0.444828 0.051 Uiso 1 1 calc R U . . .
H11 H -0.180492 0.729705 0.542738 0.051 Uiso 1 1 calc R U . . .
C12 C 0.24939(9) 0.55687(9) 0.50281(8) 0.0206(2) Uani 1 1 d . . . . .
C13 C 0.20533(10) 0.52174(10) 0.41059(9) 0.0256(3) Uani 1 1 d . . . . .
H12 H 0.128936 0.525067 0.410977 0.038 Uiso 1 1 calc R U . . .
H13 H 0.227162 0.452369 0.399718 0.038 Uiso 1 1 calc R U . . .
H14 H 0.230975 0.564716 0.360544 0.038 Uiso 1 1 calc R U . . .
C14 C 0.32453(8) 0.51394(9) 0.56224(8) 0.0186(2) Uani 1 1 d . . . . .
C15 C 0.38382(8) 0.42439(9) 0.53865(8) 0.0181(2) Uani 1 1 d . . . . .
O1 O 0.40285(6) 0.40464(7) 0.45644(6) 0.02296(19) Uani 1 1 d . . . . .
C16 C 0.42239(8) 0.35137(9) 0.61372(8) 0.0186(2) Uani 1 1 d . . . . .
H15 H 0.385889 0.286351 0.605818 0.022 Uiso 1 1 calc R U . . .
H16 H 0.406868 0.378139 0.676474 0.022 Uiso 1 1 calc R U . . .
C17 C 0.54117(9) 0.33579(9) 0.60594(8) 0.0198(2) Uani 1 1 d . . . . .
H17 H 0.554490 0.299418 0.547034 0.024 Uiso 1 1 calc R U . . .
H18 H 0.575263 0.402223 0.602010 0.024 Uiso 1 1 calc R U . . .
C18 C 0.59091(9) 0.27801(9) 0.68710(9) 0.0219(2) Uani 1 1 d . . . . .
O2 O 0.58131(8) 0.18691(7) 0.68968(8) 0.0367(2) Uani 1 1 d . . . . .
C19 C 0.65574(9) 0.33238(9) 0.75747(8) 0.0194(2) Uani 1 1 d . . . . .
C20 C 0.75194(9) 0.29827(9) 0.79086(8) 0.0201(2) Uani 1 1 d . . . . .
C21 C 0.81088(10) 0.20647(9) 0.76499(9) 0.0254(3) Uani 1 1 d . . . . .
H19 H 0.875921 0.225865 0.735370 0.038 Uiso 1 1 calc R U . . .
H20 H 0.768337 0.166091 0.721086 0.038 Uiso 1 1 calc R U . . .
H21 H 0.827122 0.167082 0.821484 0.038 Uiso 1 1 calc R U . . .
N3 N 0.79072(7) 0.36751(8) 0.85360(7) 0.0201(2) Uani 1 1 d . . . . .
C22 C 0.89020(9) 0.36034(10) 0.90662(9) 0.0253(3) Uani 1 1 d . . . . .
H22 H 0.914479 0.289876 0.905620 0.030 Uiso 1 1 calc R U . . .
H23 H 0.878534 0.378669 0.972692 0.030 Uiso 1 1 calc R U . . .
C23 C 0.97575(10) 0.42762(11) 0.86858(10) 0.0316(3) Uani 1 1 d . . . . .
H24 H 0.950888 0.497912 0.868602 0.038 Uiso 1 1 calc R U . . .
H25 H 1.037841 0.423651 0.911289 0.038 Uiso 1 1 calc R U . . .
C24 C 1.00781(11) 0.40071(12) 0.77089(11) 0.0365(3) Uani 1 1 d . . . . .
H26 H 0.944848 0.397944 0.729146 0.044 Uiso 1 1 calc R U . . .
H27 H 1.039922 0.333173 0.771906 0.044 Uiso 1 1 calc R U . . .
C25 C 1.08503(13) 0.47555(14) 0.73122(13) 0.0493(4) Uani 1 1 d . . . . .
H28 H 1.053551 0.542528 0.729719 0.074 Uiso 1 1 calc R U . . .
H29 H 1.102477 0.455470 0.667521 0.074 Uiso 1 1 calc R U . . .
H30 H 1.148677 0.476717 0.770929 0.074 Uiso 1 1 calc R U . . .
C26 C 0.71976(9) 0.44478(9) 0.86296(8) 0.0198(2) Uani 1 1 d . . . . .
C27 C 0.73544(10) 0.52715(10) 0.93235(9) 0.0253(3) Uani 1 1 d . . . . .
H31 H 0.674801 0.571960 0.929821 0.038 Uiso 1 1 calc R U . . .
H32 H 0.798350 0.565105 0.917518 0.038 Uiso 1 1 calc R U . . .
H33 H 0.743497 0.498609 0.995391 0.038 Uiso 1 1 calc R U . . .
C28 C 0.63632(9) 0.42691(9) 0.80311(8) 0.0188(2) Uani 1 1 d . . . . .

loop_
_atom_site_aniso_label
_atom_site_aniso_U_11
_atom_site_aniso_U_22
_atom_site_aniso_U_33
_atom_site_aniso_U_23
_atom_site_aniso_U_13
_atom_site_aniso_U_12
C1 0.0203(5) 0.0184(5) 0.0174(5) -0.0007(4) -0.0030(4) -0.0001(4)
C2 0.0250(6) 0.0293(6) 0.0167(5) 0.0005(5) -0.0007(4) 0.0019(5)
C3 0.0219(5) 0.0302(6) 0.0194(5) -0.0019(5) 0.0015(4) 0.0031(5)
C4 0.0181(5) 0.0183(5) 0.0199(5) -0.0018(4) -0.0010(4) 0.0010(4)
N1 0.0168(4) 0.0196(5) 0.0159(4) 0.0006(4) -0.0003(3) 0.0002(3)
C5 0.0167(5) 0.0205(5) 0.0198(5) 0.0004(4) 0.0007(4) -0.0008(4)
C6 0.0200(5) 0.0225(6) 0.0250(6) 0.0012(5) -0.0021(4) 0.0005(4)
N2 0.0195(5) 0.0227(5) 0.0250(5) 0.0048(4) -0.0032(4) 0.0010(4)
C7 0.0337(7) 0.0286(7) 0.0410(8) -0.0091(6) -0.0089(6) 0.0096(5)
C8 0.0243(6) 0.0234(6) 0.0355(7) 0.0084(5) -0.0071(5) 0.0019(5)
C9 0.0225(6) 0.0269(6) 0.0344(7) 0.0035(5) -0.0034(5) 0.0035(5)
C10 0.0243(6) 0.0268(6) 0.0429(8) 0.0034(6) -0.0077(5) 0.0024(5)
C11 0.0237(6) 0.0391(8) 0.0392(8) 0.0000(6) 0.0000(5) 0.0068(5)
C12 0.0173(5) 0.0245(6) 0.0201(5) 0.0047(4) 0.0001(4) -0.0020(4)
C13 0.0212(5) 0.0353(7) 0.0201(6) 0.0037(5) -0.0040(4) 0.0003(5)
C14 0.0164(5) 0.0222(5) 0.0173(5) 0.0023(4) 0.0001(4) -0.0014(4)
C15 0.0145(5) 0.0221(5) 0.0177(5) 0.0002(4) -0.0014(4) -0.0037(4)
O1 0.0236(4) 0.0286(5) 0.0166(4) -0.0022(3) -0.0011(3) 0.0001(3)
C16 0.0181(5) 0.0196(5) 0.0181(5) 0.0000(4) -0.0010(4) -0.0020(4)
C17 0.0191(5) 0.0226(6) 0.0177(5) -0.0018(4) -0.0017(4) 0.0011(4)
C18 0.0209(5) 0.0196(5) 0.0251(6) -0.0002(5) -0.0012(4) 0.0017(4)
O2 0.0414(6) 0.0192(5) 0.0485(6) 0.0002(4) -0.0166(5) -0.0011(4)
C19 0.0209(5) 0.0186(5) 0.0186(5) 0.0032(4) -0.0012(4) 0.0010(4)
C20 0.0227(5) 0.0193(5) 0.0181(5) 0.0043(4) -0.0013(4) 0.0013(4)
C21 0.0271(6) 0.0223(6) 0.0264(6) 0.0017(5) -0.0037(5) 0.0066(5)
N3 0.0194(4) 0.0217(5) 0.0189(5) 0.0036(4) -0.0034(4) 0.0012(4)
C22 0.0225(6) 0.0290(6) 0.0238(6) 0.0042(5) -0.0081(5) 0.0015(5)
C23 0.0231(6) 0.0318(7) 0.0396(8) 0.0023(6) -0.0059(5) -0.0009(5)
C24 0.0252(6) 0.0447(8) 0.0395(8) 0.0045(7) -0.0013(6) -0.0022(6)
C25 0.0364(8) 0.0558(11) 0.0561(10) 0.0078(8) 0.0101(7) -0.0083(7)
C26 0.0209(5) 0.0199(5) 0.0184(5) 0.0032(4) -0.0005(4) 0.0000(4)
C27 0.0282(6) 0.0265(6) 0.0210(6) -0.0027(5) -0.0038(5) -0.0002(5)
C28 0.0198(5) 0.0193(5) 0.0171(5) 0.0025(4) -0.0005(4) 0.0004(4)

loop_
_atom_type_symbol
_atom_type_description
_atom_type_scat_dispersion_real
_atom_type_scat_dispersion_imag
_atom_type_scat_source
C C 0.0033 0.0016 'International Tables Vol C Tables 4.2.6.8 and 6.1.1.4'
H H 0.0000 0.0000 'International Tables Vol C Tables 4.2.6.8 and 6.1.1.4'
O O 0.0106 0.0060 'International Tables Vol C Tables 4.2.6.8 and 6.1.1.4'
N N 0.0061 0.0033 'International Tables Vol C Tables 4.2.6.8 and 6.1.1.4'

loop_
_geom_angle_atom_site_label_1
_geom_angle_atom_site_label_2
_geom_angle_atom_site_label_3
_geom_angle
_geom_angle_site_symmetry_1
_geom_angle_site_symmetry_3
_geom_angle_publ_flag
N1 C1 C2 106.67(10) . . ?
N1 C1 C28 122.48(10) . . ?
C2 C1 C28 129.97(11) . . ?
C1 C2 C3 108.14(10) . . ?
C4 C3 C2 107.50(11) . . ?
N1 C4 C3 107.02(10) . . ?
N1 C4 C5 120.26(10) . . ?
C3 C4 C5 130.92(10) . . ?
C1 N1 C4 110.54(9) . . ?
C6 C5 C14 107.62(10) . . ?
C6 C5 C4 127.51(11) . . ?
C14 C5 C4 124.82(10) . . ?
C5 C6 N2 107.43(11) . . ?
C5 C6 C7 130.31(12) . . ?
N2 C6 C7 122.25(11) . . ?
C12 N2 C6 110.42(10) . . ?
C12 N2 C8 124.48(11) . . ?
C6 N2 C8 124.98(11) . . ?
N2 C8 C9 114.94(11) . . ?
C8 C9 C10 109.56(11) . . ?
C11 C10 C9 113.18(12) . . ?
N2 C12 C14 107.63(10) . . ?
N2 C12 C13 121.85(11) . . ?
C14 C12 C13 130.37(11) . . ?
C12 C14 C5 106.90(10) . . ?
C12 C14 C15 123.54(10) . . ?
C5 C14 C15 129.55(10) . . ?
O1 C15 C14 120.81(10) . . ?
O1 C15 C16 117.70(10) . . ?
C14 C15 C16 121.48(10) . . ?
C15 C16 C17 109.69(9) . . ?
C18 C17 C16 114.03(9) . . ?
O2 C18 C19 121.55(11) . . ?
O2 C18 C17 119.19(11) . . ?
C19 C18 C17 119.13(10) . . ?
C20 C19 C28 107.11(10) . . ?
C20 C19 C18 123.44(11) . . ?
C28 C19 C18 129.44(10) . . ?
N3 C20 C19 107.84(10) . . ?
N3 C20 C21 122.60(10) . . ?
C19 C20 C21 129.52(11) . . ?
C20 N3 C26 109.76(9) . . ?
C20 N3 C22 125.96(10) . . ?
C26 N3 C22 124.23(10) . . ?
N3 C22 C23 113.56(10) . . ?
C24 C23 C22 113.96(12) . . ?
C23 C24 C25 112.60(13) . . ?
C28 C26 N3 108.27(10) . . ?
C28 C26 C27 129.15(11) . . ?
N3 C26 C27 122.49(10) . . ?
C26 C28 C19 106.97(10) . . ?
C26 C28 C1 126.48(11) . . ?
C19 C28 C1 125.61(10) . . ?

loop_
_geom_bond_atom_site_label_1
_geom_bond_atom_site_label_2
_geom_bond_distance
_geom_bond_site_symmetry_2
_geom_bond_publ_flag
C1 N1 1.3724(14) . ?
C1 C2 1.3759(16) . ?
C1 C28 1.4658(15) . ?
C2 C3 1.4137(17) . ?
C3 C4 1.3766(16) . ?
C4 N1 1.3727(14) . ?
C4 C5 1.4590(16) . ?
C5 C6 1.3674(16) . ?
C5 C14 1.4408(16) . ?
C6 N2 1.3882(16) . ?
C6 C7 1.4844(18) . ?
N2 C12 1.3618(16) . ?
N2 C8 1.4603(15) . ?
C8 C9 1.5154(18) . ?
C9 C10 1.5224(18) . ?
C10 C11 1.5098(19) . ?
C12 C14 1.3885(16) . ?
C12 C13 1.4933(17) . ?
C14 C15 1.4598(16) . ?
C15 O1 1.2342(14) . ?
C15 C16 1.5202(16) . ?
C16 C17 1.5431(15) . ?
C17 C18 1.5168(16) . ?
C18 O2 1.2216(15) . ?
C18 C19 1.4757(16) . ?
C19 C20 1.3857(16) . ?
C19 C28 1.4439(16) . ?
C20 N3 1.3699(15) . ?
C20 C21 1.4903(16) . ?
N3 C26 1.3832(15) . ?
N3 C22 1.4670(15) . ?
C22 C23 1.5281(18) . ?
C23 C24 1.509(2) . ?
C24 C25 1.526(2) . ?
C26 C28 1.3704(16) . ?
C26 C27 1.4890(17) . ?

loop_
_geom_torsion_atom_site_label_1
_geom_torsion_atom_site_label_2
_geom_torsion_atom_site_label_3
_geom_torsion_atom_site_label_4
_geom_torsion
_geom_torsion_site_symmetry_1
_geom_torsion_site_symmetry_2
_geom_torsion_site_symmetry_3
_geom_torsion_site_symmetry_4
_geom_torsion_publ_flag
N1 C1 C2 C3 1.85(14) . . . . ?
C28 C1 C2 C3 -167.39(12) . . . . ?
C1 C2 C3 C4 0.27(14) . . . . ?
C2 C3 C4 N1 -2.29(14) . . . . ?
C2 C3 C4 C5 162.04(12) . . . . ?
C2 C1 N1 C4 -3.38(13) . . . . ?
C28 C1 N1 C4 166.86(10) . . . . ?
C3 C4 N1 C1 3.56(13) . . . . ?
C5 C4 N1 C1 -162.78(10) . . . . ?
N1 C4 C5 C6 -137.04(12) . . . . ?
C3 C4 C5 C6 60.35(19) . . . . ?
N1 C4 C5 C14 45.98(16) . . . . ?
C3 C4 C5 C14 -116.63(15) . . . . ?
C14 C5 C6 N2 0.79(13) . . . . ?
C4 C5 C6 N2 -176.62(11) . . . . ?
C14 C5 C6 C7 179.72(13) . . . . ?
C4 C5 C6 C7 2.3(2) . . . . ?
C5 C6 N2 C12 -0.58(13) . . . . ?
C7 C6 N2 C12 -179.62(12) . . . . ?
C5 C6 N2 C8 -176.84(11) . . . . ?
C7 C6 N2 C8 4.13(19) . . . . ?
C12 N2 C8 C9 89.38(15) . . . . ?
C6 N2 C8 C9 -94.88(15) . . . . ?
N2 C8 C9 C10 -176.36(11) . . . . ?
C8 C9 C10 C11 177.12(12) . . . . ?
C6 N2 C12 C14 0.12(13) . . . . ?
C8 N2 C12 C14 176.40(11) . . . . ?
C6 N2 C12 C13 176.08(11) . . . . ?
C8 N2 C12 C13 -7.64(17) . . . . ?
N2 C12 C14 C5 0.37(12) . . . . ?
C13 C12 C14 C5 -175.13(11) . . . . ?
N2 C12 C14 C15 -178.74(10) . . . . ?
C13 C12 C14 C15 5.77(19) . . . . ?
C6 C5 C14 C12 -0.72(13) . . . . ?
C4 C5 C14 C12 176.77(10) . . . . ?
C6 C5 C14 C15 178.31(11) . . . . ?
C4 C5 C14 C15 -4.20(19) . . . . ?
C12 C14 C15 O1 29.35(16) . . . . ?
C5 C14 C15 O1 -149.54(12) . . . . ?
C12 C14 C15 C16 -149.46(11) . . . . ?
C5 C14 C15 C16 31.66(17) . . . . ?
O1 C15 C16 C17 55.20(13) . . . . ?
C14 C15 C16 C17 -125.96(11) . . . . ?
C15 C16 C17 C18 170.41(10) . . . . ?
C16 C17 C18 O2 77.89(15) . . . . ?
C16 C17 C18 C19 -106.30(12) . . . . ?
O2 C18 C19 C20 41.12(18) . . . . ?
C17 C18 C19 C20 -134.59(12) . . . . ?
O2 C18 C19 C28 -139.88(13) . . . . ?
C17 C18 C19 C28 44.41(17) . . . . ?
C28 C19 C20 N3 -0.16(13) . . . . ?
C18 C19 C20 N3 179.03(10) . . . . ?
C28 C19 C20 C21 -177.88(11) . . . . ?
C18 C19 C20 C21 1.3(2) . . . . ?
C19 C20 N3 C26 1.45(13) . . . . ?
C21 C20 N3 C26 179.37(10) . . . . ?
C19 C20 N3 C22 179.06(11) . . . . ?
C21 C20 N3 C22 -3.02(18) . . . . ?
C20 N3 C22 C23 103.96(14) . . . . ?
C26 N3 C22 C23 -78.76(15) . . . . ?
N3 C22 C23 C24 -63.90(15) . . . . ?
C22 C23 C24 C25 174.13(12) . . . . ?
C20 N3 C26 C28 -2.23(13) . . . . ?
C22 N3 C26 C28 -179.89(10) . . . . ?
C20 N3 C26 C27 174.60(11) . . . . ?
C22 N3 C26 C27 -3.06(17) . . . . ?
N3 C26 C28 C19 2.06(12) . . . . ?
C27 C26 C28 C19 -174.49(11) . . . . ?
N3 C26 C28 C1 171.36(10) . . . . ?
C27 C26 C28 C1 -5.2(2) . . . . ?
C20 C19 C28 C26 -1.19(13) . . . . ?
C18 C19 C28 C26 179.69(12) . . . . ?
C20 C19 C28 C1 -170.61(11) . . . . ?
C18 C19 C28 C1 10.27(19) . . . . ?
N1 C1 C28 C26 124.82(13) . . . . ?
C2 C1 C28 C26 -67.41(18) . . . . ?
N1 C1 C28 C19 -67.79(16) . . . . ?
C2 C1 C28 C19 99.98(16) . . . . ?
